data_2231743
loop_
_publ_author_name
'Asiri, Abdullah M.'
'Faidallah, Hassan M.'
'Al-Youbi, Abdulrahman O.'
'Alamry, Khalid A.'
'Ng, Seik Weng'

_publ_section_title
;
 2-Oxo-4-phenyl-1,2,5,6-tetrahydrobenzo[<i>h</i>]quinoline-3-carbonitrile
;
_journal_coeditor_code XU5290
_journal_issue 9
_journal_name_full 'Acta Crystallographica Section E'
_journal_page_first o2468
_journal_paper_doi 10.1107/S1600536811033873
_journal_volume 67
_journal_year 2011
_chemical_formula_iupac 'C20 H14 N2 O'
_chemical_formula_moiety 'C20 H14 N2 O'
_chemical_formula_sum 'C20 H14 N2 O'
_chemical_formula_weight 298.33
_chemical_name_systematic
;
2-Oxo-4-phenyl-1,2,5,6-tetrahydrobenzo[<i>h</i>]quinoline-3-carbonitrile
;
_space_group_IT_number 2
_symmetry_cell_setting triclinic
_symmetry_space_group_name_Hall '-P 1'
_symmetry_space_group_name_H-M 'P -1'
_atom_sites_solution_hydrogens geom
_atom_sites_solution_primary direct
_atom_sites_solution_secondary difmap
_audit_creation_method SHELXL97
_cell_angle_alpha 77.001(4)
_cell_angle_beta 74.348(6)
_cell_angle_gamma 81.674(5)
_cell_formula_units_Z 2
_cell_length_a 7.4075(5)
_cell_length_b 9.7204(4)
_cell_length_c 10.7358(6)
_cell_measurement_reflns_used 2774
_cell_measurement_temperature 100(2)
_cell_measurement_theta_max 74.32
_cell_measurement_theta_min 4.36
_cell_volume 722.36(7)
_computing_cell_refinement 'CrysAlis PRO (Agilent, 2010)'
_computing_data_collection 'CrysAlis PRO (Agilent, 2010)'
_computing_data_reduction 'CrysAlis PRO (Agilent, 2010)'
_computing_molecular_graphics 'X-SEED (Barbour, 2001)'
_computing_publication_material 'publCIF (Westrip, 2010)'
_computing_structure_refinement 'SHELXL97 (Sheldrick, 2008)'
_computing_structure_solution 'SHELXS97 (Sheldrick, 2008)'
_diffrn_ambient_temperature 100(2)
_diffrn_detector_area_resol_mean 10.4041
_diffrn_measured_fraction_theta_full 0.941
_diffrn_measured_fraction_theta_max 0.941
_diffrn_measurement_device_type 'Agilent SuperNova Dual diffractometer with Atlas detector'
_diffrn_measurement_method \w
_diffrn_radiation_monochromator mirror
_diffrn_radiation_source 'SuperNova (Cu) X-ray Source'
_diffrn_radiation_type CuK\a
_diffrn_radiation_wavelength 1.54184
_diffrn_reflns_av_R_equivalents 0.0146
_diffrn_reflns_av_sigmaI/netI 0.0208
_diffrn_reflns_limit_h_max 8
_diffrn_reflns_limit_h_min -9
_diffrn_reflns_limit_k_max 9
_diffrn_reflns_limit_k_min -12
_diffrn_reflns_limit_l_max 13
_diffrn_reflns_limit_l_min -12
_diffrn_reflns_number 4086
_diffrn_reflns_theta_full 74.49
_diffrn_reflns_theta_max 74.49
_diffrn_reflns_theta_min 4.36
_diffrn_standards_decay_% 0
_diffrn_standards_interval_count 0
_diffrn_standards_interval_time 0
_diffrn_standards_number 0
_exptl_absorpt_coefficient_mu 0.680
_exptl_absorpt_correction_T_max 0.8483
_exptl_absorpt_correction_T_min 0.7967
_exptl_absorpt_correction_type multi-scan
_exptl_absorpt_process_details '(CrysAlis PRO; Agilent, 2010)'
_exptl_crystal_colour yellow
_exptl_crystal_density_diffrn 1.372
_exptl_crystal_density_method 'not measured'
_exptl_crystal_description block
_exptl_crystal_F_000 312
_exptl_crystal_size_max 0.35
_exptl_crystal_size_mid 0.30
_exptl_crystal_size_min 0.25
_refine_diff_density_max 0.242
_refine_diff_density_min -0.265
_refine_ls_extinction_method none
_refine_ls_goodness_of_fit_ref 1.026
_refine_ls_hydrogen_treatment mixed
_refine_ls_matrix_type full
_refine_ls_number_parameters 212
_refine_ls_number_reflns 2785
_refine_ls_number_restraints 0
_refine_ls_restrained_S_all 1.026
_refine_ls_R_factor_all 0.0391
_refine_ls_R_factor_gt 0.0368
_refine_ls_shift/su_max 0.001
_refine_ls_shift/su_mean 0.001
_refine_ls_structure_factor_coef Fsqd
_refine_ls_weighting_details 'calc w = 1/[\s^2^(Fo^2^)+(0.0667P)^2^+0.1847P] where P=(Fo^2^+2Fc^2^)/3'
_refine_ls_weighting_scheme calc
_refine_ls_wR_factor_gt 0.1031
_refine_ls_wR_factor_ref 0.1055
_reflns_number_gt 2576
_reflns_number_total 2785
_reflns_threshold_expression I>2\s(I)
_cod_data_source_file xu5290.cif
_cod_data_source_block I
_cod_database_code 2231743
_cod_database_fobs_code 2231743

loop_
_symmetry_equiv_pos_as_xyz
'x, y, z'
'-x, -y, -z'

loop_
_atom_site_type_symbol
_atom_site_label
_atom_site_fract_x
_atom_site_fract_y
_atom_site_fract_z
_atom_site_U_iso_or_equiv
_atom_site_adp_type
_atom_site_calc_flag
_atom_site_refinement_flags
_atom_site_occupancy
_atom_site_symmetry_multiplicity
O O1 0.36679(10) 0.61389(8) 0.41605(8) 0.0164(2) Uani d . 1 1
N N1 0.24537(13) 0.48620(10) 0.62038(9) 0.0133(2) Uani d . 1 1
N N2 0.01407(14) 0.86078(10) 0.31963(10) 0.0196(2) Uani d . 1 1
C C1 0.10482(15) 0.45737(11) 0.73289(11) 0.0134(2) Uani d . 1 1
C C2 0.14223(15) 0.34124(11) 0.83986(11) 0.0144(2) Uani d . 1 1
C C3 0.32488(15) 0.28586(12) 0.84832(11) 0.0163(2) Uani d . 1 1
H H3 0.4303 0.3258 0.7854 0.020 Uiso calc R 1 1
C C4 0.35215(16) 0.17277(12) 0.94846(12) 0.0188(3) Uani d . 1 1
H H4 0.4762 0.1361 0.9545 0.023 Uiso calc R 1 1
C C5 0.19842(17) 0.11307(12) 1.03992(12) 0.0197(3) Uani d . 1 1
H H5 0.2173 0.0342 1.1071 0.024 Uiso calc R 1 1
C C6 0.01712(16) 0.16880(12) 1.03297(11) 0.0186(3) Uani d . 1 1
H H6 -0.0874 0.1280 1.0963 0.022 Uiso calc R 1 1
C C7 -0.01372(15) 0.28330(12) 0.93487(11) 0.0157(2) Uani d . 1 1
C C8 -0.20935(15) 0.34442(12) 0.92477(11) 0.0185(3) Uani d . 1 1
H H8A -0.2982 0.3238 1.0126 0.022 Uiso calc R 1 1
H H8B -0.2498 0.2995 0.8639 0.022 Uiso calc R 1 1
C C9 -0.21419(16) 0.50443(12) 0.87427(11) 0.0178(3) Uani d . 1 1
H H9A -0.3407 0.5420 0.8612 0.021 Uiso calc R 1 1
H H9B -0.1885 0.5508 0.9401 0.021 Uiso calc R 1 1
C C10 -0.06775(15) 0.53738(12) 0.74493(11) 0.0142(2) Uani d . 1 1
C C11 -0.09384(15) 0.64960(11) 0.64016(11) 0.0140(2) Uani d . 1 1
C C12 0.05055(15) 0.67305(11) 0.52614(11) 0.0138(2) Uani d . 1 1
C C13 0.23126(15) 0.59235(11) 0.51369(11) 0.0132(2) Uani d . 1 1
C C14 0.02822(14) 0.77868(11) 0.41323(11) 0.0148(2) Uani d . 1 1
C C15 -0.26822(15) 0.74948(12) 0.65116(11) 0.0146(2) Uani d . 1 1
C C16 -0.44492(16) 0.70524(12) 0.66625(11) 0.0186(3) Uani d . 1 1
H H16 -0.4573 0.6088 0.6681 0.022 Uiso calc R 1 1
C C17 -0.60284(16) 0.80230(14) 0.67855(12) 0.0217(3) Uani d . 1 1
H H17 -0.7230 0.7722 0.6877 0.026 Uiso calc R 1 1
C C18 -0.58610(17) 0.94329(13) 0.67750(12) 0.0218(3) Uani d . 1 1
H H18 -0.6949 1.0088 0.6878 0.026 Uiso calc R 1 1
C C19 -0.41072(17) 0.98783(12) 0.66149(12) 0.0210(3) Uani d . 1 1
H H19 -0.3989 1.0843 0.6600 0.025 Uiso calc R 1 1
C C20 -0.25188(16) 0.89167(12) 0.64761(11) 0.0176(2) Uani d . 1 1
H H20 -0.1315 0.9228 0.6356 0.021 Uiso calc R 1 1
H H1 0.372(2) 0.4387(17) 0.6103(16) 0.029(4) Uiso d . 1 1

loop_
_atom_site_aniso_label
_atom_site_aniso_U_11
_atom_site_aniso_U_22
_atom_site_aniso_U_33
_atom_site_aniso_U_12
_atom_site_aniso_U_13
_atom_site_aniso_U_23
O1 0.0117(4) 0.0184(4) 0.0152(4) 0.0000(3) 0.0004(3) -0.0005(3)
N1 0.0103(4) 0.0144(4) 0.0135(5) -0.0003(3) -0.0016(3) -0.0017(4)
N2 0.0182(5) 0.0197(5) 0.0192(5) 0.0001(4) -0.0040(4) -0.0019(4)
C1 0.0123(5) 0.0149(5) 0.0134(5) -0.0031(4) -0.0017(4) -0.0042(4)
C2 0.0154(5) 0.0148(5) 0.0131(5) -0.0013(4) -0.0024(4) -0.0046(4)
C3 0.0142(5) 0.0179(5) 0.0147(5) -0.0018(4) -0.0004(4) -0.0026(4)
C4 0.0175(5) 0.0194(6) 0.0182(6) 0.0011(4) -0.0048(4) -0.0019(4)
C5 0.0244(6) 0.0170(5) 0.0154(6) -0.0011(4) -0.0037(5) -0.0005(4)
C6 0.0186(6) 0.0193(6) 0.0150(6) -0.0047(4) 0.0012(4) -0.0020(4)
C7 0.0151(5) 0.0174(5) 0.0146(5) -0.0025(4) -0.0017(4) -0.0050(4)
C8 0.0133(5) 0.0231(6) 0.0162(6) -0.0042(4) 0.0005(4) -0.0009(4)
C9 0.0143(5) 0.0217(6) 0.0143(6) 0.0008(4) 0.0002(4) -0.0031(4)
C10 0.0122(5) 0.0161(5) 0.0145(5) -0.0018(4) -0.0016(4) -0.0049(4)
C11 0.0122(5) 0.0153(5) 0.0162(5) -0.0019(4) -0.0034(4) -0.0061(4)
C12 0.0120(5) 0.0145(5) 0.0152(5) -0.0009(4) -0.0033(4) -0.0037(4)
C13 0.0127(5) 0.0136(5) 0.0132(5) -0.0026(4) -0.0020(4) -0.0031(4)
C14 0.0103(5) 0.0154(5) 0.0186(6) -0.0013(4) -0.0013(4) -0.0056(5)
C15 0.0133(5) 0.0178(5) 0.0117(5) 0.0013(4) -0.0022(4) -0.0038(4)
C16 0.0168(6) 0.0204(6) 0.0197(6) -0.0006(4) -0.0038(4) -0.0074(5)
C17 0.0126(5) 0.0319(7) 0.0219(6) 0.0008(5) -0.0046(4) -0.0091(5)
C18 0.0176(6) 0.0258(6) 0.0192(6) 0.0084(5) -0.0040(4) -0.0060(5)
C19 0.0235(6) 0.0176(6) 0.0195(6) 0.0032(5) -0.0033(5) -0.0044(4)
C20 0.0156(5) 0.0190(6) 0.0171(6) -0.0009(4) -0.0024(4) -0.0039(4)

loop_
_atom_type_symbol
_atom_type_description
_atom_type_scat_dispersion_real
_atom_type_scat_dispersion_imag
_atom_type_scat_source
C C 0.0181 0.0091 'International Tables Vol C Tables 4.2.6.8 and 6.1.1.4'
H H 0.0000 0.0000 'International Tables Vol C Tables 4.2.6.8 and 6.1.1.4'
N N 0.0311 0.0180 'International Tables Vol C Tables 4.2.6.8 and 6.1.1.4'
O O 0.0492 0.0322 'International Tables Vol C Tables 4.2.6.8 and 6.1.1.4'

loop_
_geom_angle_atom_site_label_1
_geom_angle_atom_site_label_2
_geom_angle_atom_site_label_3
_geom_angle
C1 N1 C13 124.83(9)
C1 N1 H1 123.1(9)
C13 N1 H1 111.8(9)
N1 C1 C10 120.15(10)
N1 C1 C2 118.52(9)
C10 C1 C2 121.33(10)
C3 C2 C7 119.71(10)
C3 C2 C1 122.50(10)
C7 C2 C1 117.78(10)
C4 C3 C2 120.15(10)
C4 C3 H3 119.9
C2 C3 H3 119.9
C3 C4 C5 120.14(11)
C3 C4 H4 119.9
C5 C4 H4 119.9
C6 C5 C4 119.91(11)
C6 C5 H5 120.0
C4 C5 H5 120.0
C5 C6 C7 121.00(11)
C5 C6 H6 119.5
C7 C6 H6 119.5
C6 C7 C2 119.05(10)
C6 C7 C8 121.83(10)
C2 C7 C8 119.09(10)
C7 C8 C9 110.56(9)
C7 C8 H8A 109.5
C9 C8 H8A 109.5
C7 C8 H8B 109.5
C9 C8 H8B 109.5
H8A C8 H8B 108.1
C10 C9 C8 109.84(9)
C10 C9 H9A 109.7
C8 C9 H9A 109.7
C10 C9 H9B 109.7
C8 C9 H9B 109.7
H9A C9 H9B 108.2
C1 C10 C11 118.74(10)
C1 C10 C9 117.52(10)
C11 C10 C9 123.63(10)
C12 C11 C10 119.34(10)
C12 C11 C15 118.71(10)
C10 C11 C15 121.85(10)
C11 C12 C14 121.99(10)
C11 C12 C13 122.24(10)
C14 C12 C13 115.77(9)
O1 C13 N1 121.03(9)
O1 C13 C12 124.38(10)
N1 C13 C12 114.59(9)
N2 C14 C12 177.69(12)
C16 C15 C20 119.43(10)
C16 C15 C11 122.37(10)
C20 C15 C11 118.19(10)
C17 C16 C15 119.90(11)
C17 C16 H16 120.1
C15 C16 H16 120.1
C16 C17 C18 120.39(11)
C16 C17 H17 119.8
C18 C17 H17 119.8
C19 C18 C17 119.86(10)
C19 C18 H18 120.1
C17 C18 H18 120.1
C18 C19 C20 120.05(11)
C18 C19 H19 120.0
C20 C19 H19 120.0
C19 C20 C15 120.35(11)
C19 C20 H20 119.8
C15 C20 H20 119.8

loop_
_geom_bond_atom_site_label_1
_geom_bond_atom_site_label_2
_geom_bond_distance
O1 C13 1.2429(13)
N1 C1 1.3694(14)
N1 C13 1.3745(14)
N1 H1 0.970(17)
N2 C14 1.1530(15)
C1 C10 1.3870(15)
C1 C2 1.4723(15)
C2 C3 1.4007(16)
C2 C7 1.4094(15)
C3 C4 1.3879(16)
C3 H3 0.9500
C4 C5 1.3890(16)
C4 H4 0.9500
C5 C6 1.3884(17)
C5 H5 0.9500
C6 C7 1.3888(16)
C6 H6 0.9500
C7 C8 1.5071(16)
C8 C9 1.5262(16)
C8 H8A 0.9900
C8 H8B 0.9900
C9 C10 1.5150(15)
C9 H9A 0.9900
C9 H9B 0.9900
C10 C11 1.4130(16)
C11 C12 1.3904(15)
C11 C15 1.4938(15)
C12 C14 1.4318(15)
C12 C13 1.4393(15)
C15 C16 1.3934(16)
C15 C20 1.3959(16)
C16 C17 1.3889(16)
C16 H16 0.9500
C17 C18 1.3911(18)
C17 H17 0.9500
C18 C19 1.3834(18)
C18 H18 0.9500
C19 C20 1.3892(16)
C19 H19 0.9500
C20 H20 0.9500

loop_
_geom_hbond_atom_site_label_D
_geom_hbond_atom_site_label_H
_geom_hbond_atom_site_label_A
_geom_hbond_site_symmetry_A
_geom_hbond_distance_DH
_geom_hbond_distance_HA
_geom_hbond_distance_DA
_geom_hbond_angle_DHA
_geom_hbond_publ_flag
N1 H1 O1 2_666 0.97(2) 1.89(2) 2.8480(10) 168.0(10) yes

loop_
_geom_torsion_atom_site_label_1
_geom_torsion_atom_site_label_2
_geom_torsion_atom_site_label_3
_geom_torsion_atom_site_label_4
_geom_torsion
C13 N1 C1 C10 0.43(17)
C13 N1 C1 C2 -179.06(9)
N1 C1 C2 C3 18.21(16)
C10 C1 C2 C3 -161.28(11)
N1 C1 C2 C7 -160.55(10)
C10 C1 C2 C7 19.96(15)
C7 C2 C3 C4 1.16(17)
C1 C2 C3 C4 -177.57(10)
C2 C3 C4 C5 0.66(17)
C3 C4 C5 C6 -1.51(18)
C4 C5 C6 C7 0.53(18)
C5 C6 C7 C2 1.27(17)
C5 C6 C7 C8 179.37(11)
C3 C2 C7 C6 -2.10(16)
C1 C2 C7 C6 176.69(10)
C3 C2 C7 C8 179.74(10)
C1 C2 C7 C8 -1.47(15)
C6 C7 C8 C9 146.11(11)
C2 C7 C8 C9 -35.79(14)
C7 C8 C9 C10 54.80(13)
N1 C1 C10 C11 -0.94(16)
C2 C1 C10 C11 178.54(9)
N1 C1 C10 C9 -177.28(10)
C2 C1 C10 C9 2.20(16)
C8 C9 C10 C1 -39.57(14)
C8 C9 C10 C11 144.29(11)
C1 C10 C11 C12 2.66(16)
C9 C10 C11 C12 178.76(10)
C1 C10 C11 C15 -173.72(10)
C9 C10 C11 C15 2.38(17)
C10 C11 C12 C14 175.67(10)
C15 C11 C12 C14 -7.84(16)
C10 C11 C12 C13 -3.94(17)
C15 C11 C12 C13 172.55(9)
C1 N1 C13 O1 178.43(10)
C1 N1 C13 C12 -1.51(15)
C11 C12 C13 O1 -176.65(10)
C14 C12 C13 O1 3.71(16)
C11 C12 C13 N1 3.27(16)
C14 C12 C13 N1 -176.36(9)
C12 C11 C15 C16 119.29(12)
C10 C11 C15 C16 -64.31(15)
C12 C11 C15 C20 -61.49(14)
C10 C11 C15 C20 114.91(12)
C20 C15 C16 C17 -0.47(17)
C11 C15 C16 C17 178.75(10)
C15 C16 C17 C18 -0.78(18)
C16 C17 C18 C19 1.29(18)
C17 C18 C19 C20 -0.54(18)
C18 C19 C20 C15 -0.70(18)
C16 C15 C20 C19 1.21(17)
C11 C15 C20 C19 -178.04(10)

loop_
_cod_related_entry_id
_cod_related_entry_database
_cod_related_entry_code
1 ChemSpider 2094865
